data_4115219
loop_
_publ_author_name
'Hiroki Akutsu'
'Akane Akutsu-Sato'
'Scott S. Turner'
'Delphine Le Pevelen'
'Peter Day'
'Vladimir Laukhin'
'Anne-Katrin Klehe'
'John Singleton'
'Derek A. Tocher'
'Michael R. Probert'
'Judith A. K. Howard'

_publ_section_title
;
 Effect of Included Guest Molecules on the Normal State Conductivity and
 Superconductivity of \b''-(ET)4[(H3O)Ga(C2O4)3].G (G = Pyridine,
 Nitrobenzene)
;
_journal_name_full 'Journal of the American Chemical Society'
_journal_page_first 12430
_journal_page_last 12431
_journal_paper_doi 10.1021/ja0273849
_journal_volume 124
_journal_year 2002
_chemical_formula_moiety 'C52 H40 Ga N O15 S32'
_chemical_formula_sum 'C52 H40 Ga N O15 S32'
_chemical_formula_weight 2014.49
_chemical_name_common 'bis-ethylene-dithiotetrathiafulvalene nitrobenz gallium salt'
_chemical_name_systematic
;
bis-ethylene-dithiotetrathiafulvalene nitrobenz gallium salt
;
_space_group_IT_number 15
_symmetry_cell_setting monoclinic
_symmetry_space_group_name_Hall '-C 2yc'
_symmetry_space_group_name_H-M 'C 1 2/c 1'
_atom_sites_solution_hydrogens geom
_atom_sites_solution_primary direct
_atom_sites_solution_secondary difmap
_cell_angle_alpha 90.00
_cell_angle_beta 93.4230(10)
_cell_angle_gamma 90.00
_cell_formula_units_Z 4
_cell_length_a 10.2782(3)
_cell_length_b 19.8733(6)
_cell_length_c 35.0431(11)
_cell_measurement_reflns_used 4472
_cell_measurement_temperature 100(2)
_cell_measurement_theta_max 26.99
_cell_measurement_theta_min 2.239
_cell_volume 7145.2(4)
_computing_cell_refinement 'SMART-NT V5.0 (Bruker, 1998)'
_computing_data_collection 'SMART-NT V5.0 (Bruker, 1998)'
_computing_data_reduction 'SMART-NT V5.0 (Bruker, 1998)'
_computing_molecular_graphics 'Bruker SHELXTL'
_computing_publication_material 'Bruker SHELXTL'
_computing_structure_refinement 'SHELXL-97 (Sheldrick, 1997)'
_computing_structure_solution 'SHELXS-97 (Sheldrick, 1997)'
_diffrn_ambient_temperature 150(2)
_diffrn_detector_area_resol_mean 8
_diffrn_measured_fraction_theta_full 0.996
_diffrn_measured_fraction_theta_max 0.996
_diffrn_measurement_device_type 'Bruker SMART CCD 6K area detector'
_diffrn_measurement_method \w-scans
_diffrn_radiation_monochromator graphite
_diffrn_radiation_source 'fine-focus sealed tube'
_diffrn_radiation_type MoK\a
_diffrn_radiation_wavelength 0.71073
_diffrn_reflns_av_R_equivalents 0.0805
_diffrn_reflns_av_sigmaI/netI 0.0823
_diffrn_reflns_limit_h_max 13
_diffrn_reflns_limit_h_min -13
_diffrn_reflns_limit_k_max 25
_diffrn_reflns_limit_k_min -25
_diffrn_reflns_limit_l_max 44
_diffrn_reflns_limit_l_min -44
_diffrn_reflns_number 34926
_diffrn_reflns_theta_full 26.98
_diffrn_reflns_theta_max 26.98
_diffrn_reflns_theta_min 2.05
_exptl_absorpt_coefficient_mu 1.386
_exptl_absorpt_correction_type none
_exptl_absorpt_process_details none
_exptl_crystal_colour black
_exptl_crystal_density_diffrn 1.889
_exptl_crystal_description needle
_exptl_crystal_F_000 4088
_exptl_crystal_size_max 0.15
_exptl_crystal_size_mid 0.1
_exptl_crystal_size_min 0.07
_refine_diff_density_max 0.781
_refine_diff_density_min -0.552
_refine_diff_density_rms 0.114
_refine_ls_extinction_method none
_refine_ls_goodness_of_fit_ref 0.901
_refine_ls_hydrogen_treatment mixed
_refine_ls_matrix_type full
_refine_ls_number_parameters 462
_refine_ls_number_reflns 7781
_refine_ls_number_restraints 0
_refine_ls_restrained_S_all 0.901
_refine_ls_R_factor_all 0.0839
_refine_ls_R_factor_gt 0.0414
_refine_ls_shift/su_max 0.002
_refine_ls_shift/su_mean 0.000
_refine_ls_structure_factor_coef Fsqd
_refine_ls_weighting_details 'calc w=1/[\s^2^(Fo^2^)+(0.0357P)^2^+0.0000P] where P=(Fo^2^+2Fc^2^)/3'
_refine_ls_weighting_scheme calc
_refine_ls_wR_factor_gt 0.0811
_refine_ls_wR_factor_ref 0.0924
_reflns_number_gt 4690
_reflns_number_total 7781
_reflns_threshold_expression >2sigma(I)
_cod_data_source_file ja0273849_s2_4.cif
_cod_data_source_block Compound_II_at_100K
_cod_database_code 4115219

loop_
_symmetry_equiv_pos_as_xyz
'x, y, z'
'-x, y, -z+1/2'
'x+1/2, y+1/2, z'
'-x+1/2, y+1/2, -z+1/2'
'-x, -y, -z'
'x, -y, z-1/2'
'-x+1/2, -y+1/2, -z'
'x+1/2, -y+1/2, z-1/2'

loop_
_atom_site_label
_atom_site_type_symbol
_atom_site_fract_x
_atom_site_fract_y
_atom_site_fract_z
_atom_site_U_iso_or_equiv
_atom_site_adp_type
_atom_site_occupancy
_atom_site_symmetry_multiplicity
_atom_site_calc_flag
_atom_site_refinement_flags
S1 S 0.74643(10) 0.33861(5) 0.36501(3) 0.0224(2) Uani 1 1 d .
S2 S 1.02447(9) 0.42551(5) 0.39355(3) 0.0194(2) Uani 1 1 d .
S3 S 0.64913(9) 0.38183(5) 0.43917(3) 0.0185(2) Uani 1 1 d .
S4 S 0.88605(9) 0.45720(5) 0.46391(3) 0.0184(2) Uani 1 1 d .
S5 S 0.52479(9) 0.41251(5) 0.51926(3) 0.0190(2) Uani 1 1 d .
S6 S 0.75863(9) 0.48959(5) 0.54458(3) 0.0178(2) Uani 1 1 d .
S7 S 0.38806(9) 0.43129(5) 0.58995(3) 0.0238(2) Uani 1 1 d .
S8 S 0.67119(9) 0.51966(5) 0.62190(3) 0.0215(2) Uani 1 1 d .
C1 C 0.8686(4) 0.3711(2) 0.33413(11) 0.0313(11) Uani 1 1 d .
H1A H 0.9336 0.3364 0.3312 0.038 Uiso 1 1 calc R
H1B H 0.8266 0.3794 0.3091 0.038 Uiso 1 1 calc R
C2 C 0.9371(4) 0.4340(2) 0.34723(11) 0.0300(10) Uani 1 1 d .
H2A H 0.8736 0.4699 0.3486 0.036 Uiso 1 1 calc R
H2B H 0.9982 0.4468 0.3285 0.036 Uiso 1 1 calc R
C3 C 0.7784(3) 0.38052(18) 0.40838(10) 0.0166(8) Uani 1 1 d .
C4 C 0.8874(3) 0.41448(18) 0.42005(10) 0.0164(8) Uani 1 1 d .
C5 C 0.7334(3) 0.42770(18) 0.47519(10) 0.0164(8) Uani 1 1 d .
C6 C 0.6787(3) 0.44110(18) 0.50912(10) 0.0167(8) Uani 1 1 d .
C7 C 0.5275(4) 0.44698(18) 0.56530(10) 0.0181(8) Uani 1 1 d .
C8 C 0.6361(4) 0.48217(18) 0.57715(10) 0.0169(8) Uani 1 1 d .
C9 C 0.4495(4) 0.44715(19) 0.63831(10) 0.0235(9) Uani 1 1 d .
H9A H 0.3779 0.4450 0.6551 0.028 Uiso 1 1 calc R
H9B H 0.5111 0.4121 0.6461 0.028 Uiso 1 1 calc R
C10 C 0.5157(3) 0.51460(19) 0.64313(11) 0.0217(9) Uani 1 1 d .
H10A H 0.5285 0.5244 0.6702 0.026 Uiso 1 1 calc R
H10B H 0.4586 0.5489 0.6318 0.026 Uiso 1 1 calc R
S9 S 0.12706(10) 0.22562(5) 0.34750(3) 0.0231(2) Uani 1 1 d .
S10 S 0.41881(9) 0.30514(5) 0.37972(3) 0.0200(2) Uani 1 1 d .
S11 S 0.04455(9) 0.25349(5) 0.42490(3) 0.0188(2) Uani 1 1 d .
S12 S 0.28373(9) 0.32593(5) 0.45103(3) 0.0185(2) Uani 1 1 d .
S13 S -0.07878(9) 0.28643(5) 0.50719(3) 0.0193(2) Uani 1 1 d .
S14 S 0.16553(9) 0.35659(5) 0.53121(3) 0.0187(2) Uani 1 1 d .
S15 S -0.20806(9) 0.30886(5) 0.57871(3) 0.0210(2) Uani 1 1 d .
S16 S 0.08736(9) 0.38946(5) 0.60907(3) 0.0204(2) Uani 1 1 d .
C11 C 0.2747(4) 0.2384(2) 0.32232(10) 0.0224(9) Uani 1 1 d .
H11A H 0.3344 0.2017 0.3285 0.027 Uiso 1 1 calc R
H11B H 0.2526 0.2368 0.2950 0.027 Uiso 1 1 calc R
C12 C 0.3434(4) 0.30428(19) 0.33168(10) 0.0239(9) Uani 1 1 d .
H12A H 0.2809 0.3408 0.3290 0.029 Uiso 1 1 calc R
H12B H 0.4096 0.3118 0.3136 0.029 Uiso 1 1 calc R
C13 C 0.1694(4) 0.25899(18) 0.39273(10) 0.0165(8) Uani 1 1 d .
C14 C 0.2792(3) 0.29125(18) 0.40504(10) 0.0174(8) Uani 1 1 d .
C15 C 0.1284(3) 0.29869(18) 0.46139(10) 0.0172(8) Uani 1 1 d .
C16 C 0.0766(3) 0.31157(18) 0.49538(10) 0.0166(8) Uani 1 1 d .
C17 C -0.0670(4) 0.32111(18) 0.55354(10) 0.0169(8) Uani 1 1 d .
C18 C 0.0443(3) 0.35306(17) 0.56448(10) 0.0145(8) Uani 1 1 d .
C19 C -0.1514(4) 0.33358(19) 0.62687(11) 0.0228(9) Uani 1 1 d .
H19A H -0.2265 0.3396 0.6420 0.027 Uiso 1 1 calc R
H19B H -0.0994 0.2973 0.6383 0.027 Uiso 1 1 calc R
C20 C -0.0716(3) 0.39730(18) 0.62883(11) 0.0186(8) Uani 1 1 d .
H20A H -0.0593 0.4111 0.6553 0.022 Uiso 1 1 calc R
H20B H -0.1201 0.4325 0.6151 0.022 Uiso 1 1 calc R
Ga1 Ga 0.5000 1.07583(3) 0.2500 0.01822(15) Uani 1 2 d S
O1 O 0.6441(2) 1.06318(12) 0.21579(7) 0.0193(6) Uani 1 1 d .
C21 C 0.7256(4) 1.01644(19) 0.22730(11) 0.0223(9) Uani 1 1 d .
O2 O 0.8117(3) 0.99187(14) 0.20883(7) 0.0274(7) Uani 1 1 d .
C22 C 0.4501(4) 1.2099(2) 0.23241(11) 0.0245(9) Uani 1 1 d .
O3 O 0.4200(3) 1.15069(13) 0.21962(7) 0.0237(6) Uani 1 1 d .
O4 O 0.4077(3) 1.26369(14) 0.21916(8) 0.0342(7) Uani 1 1 d .
O5 O 0.3990(2) 1.01186(12) 0.21696(7) 0.0190(6) Uani 1 1 d .
C23 C 0.2931(4) 0.99181(18) 0.23104(11) 0.0192(9) Uani 1 1 d .
O6 O 0.2097(2) 0.95532(13) 0.21494(7) 0.0245(6) Uani 1 1 d .
O7 O -0.1060(3) 0.34617(15) 0.24597(9) 0.0436(9) Uani 1 1 d .
N1 N 0.0000 0.3179(3) 0.2500 0.0330(13) Uani 1 2 d S
C24 C 0.0000 0.1065(3) 0.2500 0.048(2) Uani 1 2 d S
H24A H 0.0000 0.0598 0.2500 0.057 Uiso 1 2 calc SR
C25 C 0.0964(5) 0.1404(2) 0.23195(13) 0.0415(13) Uani 1 1 d .
H25A H 0.1596 0.1166 0.2197 0.050 Uiso 1 1 calc R
C26 C 0.0980(4) 0.2106(2) 0.23227(11) 0.0295(10) Uani 1 1 d .
H26A H 0.1632 0.2345 0.2209 0.035 Uiso 1 1 calc R
C27 C 0.0000 0.2437(3) 0.2500 0.0275(14) Uani 1 2 d S
O1W O 1.0000 0.8941(3) 0.2500 0.0565(15) Uani 1 2 d S
H1W H 0.912(4) 0.929(2) 0.2603(13) 0.068 Uiso 1 1 d .
H2W H 1.0000 0.842(4) 0.2500 0.068 Uiso 1 2 d S

loop_
_atom_site_aniso_label
_atom_site_aniso_U_11
_atom_site_aniso_U_22
_atom_site_aniso_U_33
_atom_site_aniso_U_23
_atom_site_aniso_U_13
_atom_site_aniso_U_12
S1 0.0264(6) 0.0255(6) 0.0157(5) -0.0047(4) 0.0045(4) -0.0068(5)
S2 0.0177(5) 0.0218(5) 0.0191(5) -0.0002(4) 0.0049(4) -0.0033(4)
S3 0.0176(5) 0.0241(5) 0.0141(5) -0.0029(4) 0.0025(4) -0.0041(4)
S4 0.0172(5) 0.0213(5) 0.0168(5) -0.0021(4) 0.0017(4) -0.0047(4)
S5 0.0171(5) 0.0248(5) 0.0153(5) -0.0032(4) 0.0019(4) -0.0047(4)
S6 0.0170(5) 0.0209(5) 0.0155(5) -0.0029(4) 0.0016(4) -0.0034(4)
S7 0.0184(5) 0.0342(6) 0.0193(5) -0.0062(5) 0.0054(4) -0.0087(5)
S8 0.0173(5) 0.0276(6) 0.0198(5) -0.0091(4) 0.0036(4) -0.0036(4)
C1 0.033(3) 0.043(3) 0.018(2) 0.000(2) 0.0028(19) -0.008(2)
C2 0.038(3) 0.035(3) 0.018(2) 0.0051(19) 0.0058(19) -0.009(2)
C3 0.019(2) 0.016(2) 0.0149(19) 0.0014(16) 0.0038(16) -0.0019(17)
C4 0.018(2) 0.018(2) 0.0138(19) 0.0014(16) 0.0019(15) 0.0030(16)
C5 0.0125(19) 0.019(2) 0.018(2) 0.0013(17) 0.0011(15) -0.0015(16)
C6 0.0132(19) 0.020(2) 0.016(2) 0.0006(16) -0.0019(15) 0.0003(16)
C7 0.022(2) 0.019(2) 0.0133(19) -0.0023(16) 0.0050(16) 0.0000(17)
C8 0.019(2) 0.015(2) 0.017(2) -0.0020(16) 0.0021(16) -0.0008(16)
C9 0.027(2) 0.028(2) 0.017(2) -0.0030(18) 0.0045(17) -0.0062(19)
C10 0.016(2) 0.030(2) 0.019(2) -0.0034(18) 0.0025(16) 0.0001(18)
S9 0.0257(6) 0.0274(6) 0.0161(5) -0.0042(4) -0.0001(4) -0.0034(5)
S10 0.0181(5) 0.0229(5) 0.0197(5) -0.0005(4) 0.0055(4) -0.0012(4)
S11 0.0178(5) 0.0219(5) 0.0169(5) -0.0019(4) 0.0017(4) -0.0035(4)
S12 0.0169(5) 0.0208(5) 0.0178(5) -0.0032(4) 0.0014(4) -0.0027(4)
S13 0.0176(5) 0.0231(5) 0.0175(5) -0.0016(4) 0.0024(4) -0.0032(4)
S14 0.0162(5) 0.0231(5) 0.0170(5) -0.0031(4) 0.0023(4) -0.0025(4)
S15 0.0174(5) 0.0256(6) 0.0203(5) -0.0016(4) 0.0035(4) -0.0042(4)
S16 0.0181(5) 0.0247(5) 0.0185(5) -0.0040(4) 0.0027(4) -0.0027(4)
C11 0.021(2) 0.033(2) 0.014(2) -0.0014(18) -0.0001(16) 0.0058(19)
C12 0.026(2) 0.026(2) 0.020(2) 0.0056(18) 0.0054(17) 0.0052(19)
C13 0.020(2) 0.0150(19) 0.0146(19) -0.0006(16) 0.0046(16) 0.0019(16)
C14 0.016(2) 0.018(2) 0.018(2) 0.0019(16) 0.0025(16) 0.0012(17)
C15 0.016(2) 0.020(2) 0.015(2) 0.0043(17) 0.0007(16) 0.0007(16)
C16 0.0134(19) 0.017(2) 0.020(2) 0.0032(16) 0.0008(15) -0.0011(16)
C17 0.022(2) 0.016(2) 0.0128(19) 0.0014(16) 0.0041(16) 0.0013(17)
C18 0.015(2) 0.0132(19) 0.0150(19) -0.0004(15) 0.0012(15) 0.0025(15)
C19 0.021(2) 0.027(2) 0.021(2) -0.0047(18) 0.0032(17) 0.0003(18)
C20 0.016(2) 0.021(2) 0.019(2) -0.0001(17) 0.0051(16) 0.0018(17)
Ga1 0.0199(3) 0.0188(3) 0.0161(3) 0.000 0.0024(2) 0.000
O1 0.0199(14) 0.0202(15) 0.0181(14) 0.0019(12) 0.0032(11) -0.0034(12)
C21 0.023(2) 0.021(2) 0.023(2) -0.0029(18) 0.0046(18) -0.0088(18)
O2 0.0250(16) 0.0337(17) 0.0243(16) 0.0005(13) 0.0095(13) 0.0045(13)
C22 0.030(2) 0.026(2) 0.020(2) 0.0033(18) 0.0150(18) 0.0016(19)
O3 0.0293(16) 0.0207(15) 0.0212(15) 0.0026(12) 0.0035(12) 0.0064(13)
O4 0.0403(19) 0.0225(16) 0.0410(19) 0.0086(14) 0.0135(15) 0.0052(14)
O5 0.0183(14) 0.0222(15) 0.0165(14) -0.0004(12) 0.0019(11) -0.0007(12)
C23 0.021(2) 0.016(2) 0.021(2) 0.0050(17) 0.0033(17) 0.0042(17)
O6 0.0195(15) 0.0295(16) 0.0243(15) 0.0023(13) -0.0014(12) -0.0047(13)
O7 0.059(2) 0.0330(19) 0.038(2) 0.0011(16) 0.0042(17) 0.0137(17)
N1 0.051(4) 0.030(3) 0.018(3) 0.000 0.004(3) 0.000
C24 0.041(4) 0.024(4) 0.075(6) 0.000 -0.036(4) 0.000
C25 0.038(3) 0.034(3) 0.050(3) -0.011(2) -0.020(2) 0.011(2)
C26 0.031(3) 0.030(2) 0.026(2) -0.002(2) -0.010(2) 0.002(2)
C27 0.031(4) 0.021(3) 0.028(3) 0.000 -0.014(3) 0.000
O1W 0.049(3) 0.036(3) 0.087(4) 0.000 0.031(3) 0.000

loop_
_atom_type_symbol
_atom_type_description
_atom_type_scat_dispersion_real
_atom_type_scat_dispersion_imag
_atom_type_scat_source
C C 0.0033 0.0016 'International Tables Vol C Tables 4.2.6.8 and 6.1.1.4'
H H 0.0000 0.0000 'International Tables Vol C Tables 4.2.6.8 and 6.1.1.4'
N N 0.0061 0.0033 'International Tables Vol C Tables 4.2.6.8 and 6.1.1.4'
O O 0.0106 0.0060 'International Tables Vol C Tables 4.2.6.8 and 6.1.1.4'
S S 0.1246 0.1234 'International Tables Vol C Tables 4.2.6.8 and 6.1.1.4'
Ga Ga 0.2307 1.6083 'International Tables Vol C Tables 4.2.6.8 and 6.1.1.4'

loop_
_geom_angle_atom_site_label_1
_geom_angle_atom_site_label_2
_geom_angle_atom_site_label_3
_geom_angle
_geom_angle_site_symmetry_1
_geom_angle_site_symmetry_3
C3 S1 C1 104.28(18) . .
C4 S2 C2 96.62(18) . .
C5 S3 C3 95.20(17) . .
C5 S4 C4 95.17(17) . .
C6 S5 C7 95.50(17) . .
C6 S6 C8 95.23(17) . .
C7 S7 C9 100.49(18) . .
C8 S8 C10 101.82(17) . .
C2 C1 S1 116.3(3) . .
C2 C1 H1A 108.2 . .
S1 C1 H1A 108.2 . .
C2 C1 H1B 108.2 . .
S1 C1 H1B 108.2 . .
H1A C1 H1B 107.4 . .
C1 C2 S2 113.4(3) . .
C1 C2 H2A 108.9 . .
S2 C2 H2A 108.9 . .
C1 C2 H2B 108.9 . .
S2 C2 H2B 108.9 . .
H2A C2 H2B 107.7 . .
C4 C3 S1 127.7(3) . .
C4 C3 S3 116.7(3) . .
S1 C3 S3 115.5(2) . .
C3 C4 S2 125.6(3) . .
C3 C4 S4 117.2(3) . .
S2 C4 S4 116.9(2) . .
C6 C5 S4 123.6(3) . .
C6 C5 S3 121.1(3) . .
S4 C5 S3 115.3(2) . .
C5 C6 S5 122.6(3) . .
C5 C6 S6 121.7(3) . .
S5 C6 S6 115.6(2) . .
C8 C7 S7 128.6(3) . .
C8 C7 S5 116.7(3) . .
S7 C7 S5 114.7(2) . .
C7 C8 S8 127.8(3) . .
C7 C8 S6 116.9(3) . .
S8 C8 S6 115.3(2) . .
C10 C9 S7 113.1(3) . .
C10 C9 H9A 109.0 . .
S7 C9 H9A 109.0 . .
C10 C9 H9B 109.0 . .
S7 C9 H9B 109.0 . .
H9A C9 H9B 107.8 . .
C9 C10 S8 114.1(3) . .
C9 C10 H10A 108.7 . .
S8 C10 H10A 108.7 . .
C9 C10 H10B 108.7 . .
S8 C10 H10B 108.7 . .
H10A C10 H10B 107.6 . .
C13 S9 C11 102.53(18) . .
C14 S10 C12 98.68(18) . .
C15 S11 C13 95.17(17) . .
C15 S12 C14 95.45(17) . .
C16 S13 C17 95.34(17) . .
C16 S14 C18 95.42(17) . .
C17 S15 C19 101.54(18) . .
C18 S16 C20 100.94(17) . .
C12 C11 S9 114.1(3) . .
C12 C11 H11A 108.7 . .
S9 C11 H11A 108.7 . .
C12 C11 H11B 108.7 . .
S9 C11 H11B 108.7 . .
H11A C11 H11B 107.6 . .
C11 C12 S10 112.2(3) . .
C11 C12 H12A 109.2 . .
S10 C12 H12A 109.2 . .
C11 C12 H12B 109.2 . .
S10 C12 H12B 109.2 . .
H12A C12 H12B 107.9 . .
C14 C13 S9 129.0(3) . .
C14 C13 S11 117.0(3) . .
S9 C13 S11 113.9(2) . .
C13 C14 S12 117.3(3) . .
C13 C14 S10 127.5(3) . .
S12 C14 S10 115.2(2) . .
C16 C15 S12 122.4(3) . .
C16 C15 S11 122.4(3) . .
S12 C15 S11 115.1(2) . .
C15 C16 S13 124.5(3) . .
C15 C16 S14 120.6(3) . .
S13 C16 S14 114.9(2) . .
C18 C17 S15 129.5(3) . .
C18 C17 S13 117.3(3) . .
S15 C17 S13 113.3(2) . .
C17 C18 S16 127.9(3) . .
C17 C18 S14 117.0(3) . .
S16 C18 S14 115.0(2) . .
C20 C19 S15 114.3(3) . .
C20 C19 H19A 108.7 . .
S15 C19 H19A 108.7 . .
C20 C19 H19B 108.7 . .
S15 C19 H19B 108.7 . .
H19A C19 H19B 107.6 . .
C19 C20 S16 114.2(3) . .
C19 C20 H20A 108.7 . .
S16 C20 H20A 108.7 . .
C19 C20 H20B 108.7 . .
S16 C20 H20B 108.7 . .
H20A C20 H20B 107.6 . .
O5 Ga1 O5 99.76(14) 2_655 .
O5 Ga1 O1 87.10(10) 2_655 2_655
O5 Ga1 O1 83.50(10) . 2_655
O5 Ga1 O1 83.50(10) 2_655 .
O5 Ga1 O1 87.10(10) . .
O1 Ga1 O1 165.39(14) 2_655 .
O5 Ga1 O3 88.94(10) 2_655 2_655
O5 Ga1 O3 170.83(11) . 2_655
O1 Ga1 O3 94.10(10) 2_655 2_655
O1 Ga1 O3 96.87(10) . 2_655
O5 Ga1 O3 170.83(11) 2_655 .
O5 Ga1 O3 88.94(10) . .
O1 Ga1 O3 96.87(10) 2_655 .
O1 Ga1 O3 94.10(10) . .
O3 Ga1 O3 82.54(16) 2_655 .
C21 O1 Ga1 113.3(2) . .
O2 C21 O1 126.3(4) . .
O2 C21 C23 120.0(4) . 2_655
O1 C21 C23 113.6(3) . 2_655
O4 C22 O3 125.9(4) . .
O4 C22 C22 120.0(2) . 2_655
O3 C22 C22 114.1(2) . 2_655
C22 O3 Ga1 114.5(2) . .
C23 O5 Ga1 113.7(2) . .
O6 C23 O5 126.0(4) . .
O6 C23 C21 119.4(3) . 2_655
O5 C23 C21 114.6(3) . 2_655
O7 N1 O7 125.4(5) . 2
O7 N1 C27 117.3(3) . .
O7 N1 C27 117.3(3) 2 .
C25 C24 C25 121.7(6) 2 .
C25 C24 H24A 119.2 2 .
C25 C24 H24A 119.2 . .
C24 C25 C26 119.5(5) . .
C24 C25 H25A 120.3 . .
C26 C25 H25A 120.3 . .
C27 C26 C25 118.1(5) . .
C27 C26 H26A 121.0 . .
C25 C26 H26A 121.0 . .
C26 C27 C26 123.2(6) 2 .
C26 C27 N1 118.4(3) 2 .
C26 C27 N1 118.4(3) . .
H1W O1W H2W 125(2) . .

loop_
_geom_bond_atom_site_label_1
_geom_bond_atom_site_label_2
_geom_bond_distance
_geom_bond_site_symmetry_2
S1 C3 1.747(4) .
S1 C1 1.824(4) .
S2 C4 1.747(4) .
S2 C2 1.815(4) .
S3 C5 1.745(4) .
S3 C3 1.761(4) .
S4 C5 1.742(4) .
S4 C4 1.756(4) .
S5 C6 1.737(4) .
S5 C7 1.751(4) .
S6 C6 1.740(4) .
S6 C8 1.756(4) .
S7 C7 1.745(4) .
S7 C9 1.801(4) .
S8 C8 1.754(4) .
S8 C10 1.805(4) .
C1 C2 1.492(5) .
C1 H1A 0.9700 .
C1 H1B 0.9700 .
C2 H2A 0.9700 .
C2 H2B 0.9700 .
C3 C4 1.350(5) .
C5 C6 1.371(5) .
C7 C8 1.361(5) .
C9 C10 1.508(5) .
C9 H9A 0.9700 .
C9 H9B 0.9700 .
C10 H10A 0.9700 .
C10 H10B 0.9700 .
S9 C13 1.749(4) .
S9 C11 1.818(4) .
S10 C14 1.753(4) .
S10 C12 1.811(4) .
S11 C15 1.748(4) .
S11 C13 1.761(4) .
S12 C15 1.744(4) .
S12 C14 1.751(4) .
S13 C16 1.746(4) .
S13 C17 1.762(4) .
S14 C16 1.754(4) .
S14 C18 1.758(4) .
S15 C17 1.758(4) .
S15 C19 1.820(4) .
S16 C18 1.755(4) .
S16 C20 1.818(3) .
C11 C12 1.513(5) .
C11 H11A 0.9700 .
C11 H11B 0.9700 .
C12 H12A 0.9700 .
C12 H12B 0.9700 .
C13 C14 1.346(5) .
C15 C16 1.358(5) .
C17 C18 1.344(5) .
C19 C20 1.508(5) .
C19 H19A 0.9700 .
C19 H19B 0.9700 .
C20 H20A 0.9700 .
C20 H20B 0.9700 .
Ga1 O5 1.973(2) 2_655
Ga1 O5 1.973(2) .
Ga1 O1 1.976(2) 2_655
Ga1 O1 1.976(2) .
Ga1 O3 1.980(3) 2_655
Ga1 O3 1.980(3) .
O1 C21 1.299(4) .
C21 O2 1.229(4) .
C21 C23 1.563(5) 2_655
C22 O4 1.234(4) .
C22 O3 1.291(4) .
C22 C22 1.555(8) 2_655
O5 C23 1.284(4) .
C23 O6 1.233(4) .
C23 C21 1.563(5) 2_655
O7 N1 1.227(4) .
N1 O7 1.227(4) 2
N1 C27 1.474(7) .
C24 C25 1.382(6) 2
C24 C25 1.382(6) .
C24 H24A 0.9300 .
C25 C26 1.395(6) .
C25 H25A 0.9300 .
C26 C27 1.381(5) .
C26 H26A 0.9300 .
C27 C26 1.381(5) 2
O1W H1W 1.22(5) .
O1W H2W 1.04(7) .
